data_4513865
loop_
_publ_author_name
'Casanova, Noelia'
'Del Rio, Karina P.'
'Garc\'ia-Fandi\~no, Rebeca'
'Mascare\~nas, Jos\'e L'
'Gul\'ias, Mois\'es'

_publ_section_title
;
 Palladium(II)-Catalyzed Annulation between ortho-Alkenylphenols and
 Allenes. Key Role of the Metal Geometry in Determining the Reaction
 Outcome.
;
_journal_issue 5
_journal_name_full 'ACS catalysis'
_journal_page_first 3349
_journal_page_last 3353
_journal_paper_doi 10.1021/acscatal.6b00739
_journal_volume 6
_journal_year 2016
_chemical_absolute_configuration unk
_chemical_formula_moiety 'C20 H20 O'
_chemical_formula_sum 'C20 H20 O'
_chemical_formula_weight 276.36
_chemical_name_systematic LM1NC377
_space_group_crystal_system orthorhombic
_space_group_IT_number 19
_space_group_name_Hall 'P 2ac 2ab'
_space_group_name_H-M_alt 'P 21 21 21'
_symmetry_space_group_name_Hall 'P 2ac 2ab'
_symmetry_space_group_name_H-M 'P 21 21 21'
_atom_sites_solution_hydrogens geom
_atom_sites_solution_primary dual
_atom_sites_solution_secondary difmap
_audit_conform_dict_location ftp://ftp.iucr.org/pub/cif_core.dic
_audit_conform_dict_name cif_core.dic
_audit_conform_dict_version 2.4.3
_audit_creation_date 2015-01-19T11:16:59-00:00
_audit_creation_method 'WinGX routine CIF_UPDATE'
_cell_angle_alpha 90
_cell_angle_beta 90
_cell_angle_gamma 90
_cell_formula_units_Z 4
_cell_length_a 8.4103(3)
_cell_length_b 8.8487(3)
_cell_length_c 20.8277(8)
_cell_measurement_reflns_used 3179
_cell_measurement_temperature 100(2)
_cell_measurement_theta_max 28.35
_cell_measurement_theta_min 3.02
_cell_measurement_wavelength 0.71073
_cell_volume 1550.00(10)
_computing_cell_refinement 'SAINT V8.34A integration software'
_computing_data_collection 'Bruker APEX2 software'
_computing_data_reduction 'SORTAV (Blessing, 1995)'
_computing_molecular_graphics 'ORTEP-3 for Windows (Farrugia, 2012)'
_computing_publication_material 'WinGX publication routines (Farrugia, 2012)'
_computing_structure_refinement 'SHELXL-2014/7 (Sheldrick, 2014)'
_computing_structure_solution 'SHELXT-2014 (Sheldrick, 2014)'
_diffrn_ambient_temperature 100(2)
_diffrn_detector 'APEX-II CCD'
_diffrn_measured_fraction_theta_full 0.999
_diffrn_measured_fraction_theta_max 0.999
_diffrn_measurement_device '\k-geometry diffractometer'
_diffrn_measurement_device_type 'Bruker APEX-II'
_diffrn_measurement_method '\f or \w oscillation scans'
_diffrn_orient_matrix_UB_11 0.077624
_diffrn_orient_matrix_UB_12 -0.010365
_diffrn_orient_matrix_UB_13 -0.036102
_diffrn_orient_matrix_UB_21 -0.084978
_diffrn_orient_matrix_UB_22 0.028746
_diffrn_orient_matrix_UB_23 -0.031283
_diffrn_orient_matrix_UB_31 0.029846
_diffrn_orient_matrix_UB_32 0.108801
_diffrn_orient_matrix_UB_33 0.004826
_diffrn_radiation_monochromator graphite
_diffrn_radiation_probe x-ray
_diffrn_radiation_type MoK\a
_diffrn_radiation_wavelength 0.71073
_diffrn_reflns_av_R_equivalents 0.0455
_diffrn_reflns_av_unetI/netI 0.0487
_diffrn_reflns_Laue_measured_fraction_full 0.999
_diffrn_reflns_Laue_measured_fraction_max 0.999
_diffrn_reflns_limit_h_max 10
_diffrn_reflns_limit_h_min -11
_diffrn_reflns_limit_k_max 10
_diffrn_reflns_limit_k_min -11
_diffrn_reflns_limit_l_max 27
_diffrn_reflns_limit_l_min -27
_diffrn_reflns_number 14749
_diffrn_reflns_point_group_measured_fraction_full 0.999
_diffrn_reflns_point_group_measured_fraction_max 0.997
_diffrn_reflns_reduction_process
;
        Scaled and merged with Sortav
        R.H. Blessing, (1987) Cryst. Rev. 1, 3-58
        R.H. Blessing, (1989) J. Appl. Cryst. 22, 396-397
;
_diffrn_reflns_theta_full 25.242
_diffrn_reflns_theta_max 28.38
_diffrn_reflns_theta_min 1.956
_diffrn_source 'sealed x-ray tube'
_diffrn_standards_number 0
_exptl_absorpt_coefficient_mu 0.071
_exptl_absorpt_correction_T_max 0.959
_exptl_absorpt_correction_T_min 0.901
_exptl_absorpt_correction_type multi-scan
_exptl_absorpt_process_details
;
SADABS-2014/5 - Bruker AXS area detector scaling and absorption correction
;
_exptl_crystal_colour colourless
_exptl_crystal_density_diffrn 1.184
_exptl_crystal_density_method 'not measured'
_exptl_crystal_description Plate
_exptl_crystal_F_000 592
_exptl_crystal_size_max 0.35
_exptl_crystal_size_mid 0.26
_exptl_crystal_size_min 0.12
_refine_diff_density_max 0.227
_refine_diff_density_min -0.189
_refine_diff_density_rms 0.042
_refine_ls_abs_structure_details
;
 Flack x determined using 1218 quotients [(I+)-(I-)]/[(I+)+(I-)]
 (Parsons, Flack and Wagner, Acta Cryst. B69 (2013) 249-259).
;
_refine_ls_abs_structure_Flack -0.2(9)
_refine_ls_extinction_method none
_refine_ls_goodness_of_fit_ref 1.034
_refine_ls_hydrogen_treatment constr
_refine_ls_matrix_type full
_refine_ls_number_constraints 0
_refine_ls_number_parameters 193
_refine_ls_number_reflns 3879
_refine_ls_number_restraints 0
_refine_ls_restrained_S_all 1.034
_refine_ls_R_factor_all 0.0558
_refine_ls_R_factor_gt 0.0417
_refine_ls_shift/su_max 0
_refine_ls_shift/su_mean 0
_refine_ls_structure_factor_coef Fsqd
_refine_ls_weighting_details 'w=1/[\s^2^(Fo^2^)+(0.0439P)^2^+0.1521P] where P=(Fo^2^+2Fc^2^)/3'
_refine_ls_weighting_scheme calc
_refine_ls_wR_factor_gt 0.0878
_refine_ls_wR_factor_ref 0.0943
_reflns_Friedel_coverage 0.737
_reflns_Friedel_fraction_full 1
_reflns_Friedel_fraction_max 0.996
_reflns_number_gt 3278
_reflns_number_total 3879
_reflns_threshold_expression 'I > 2\s(I)'
_cod_data_source_file cs6b00739_si_004.cif
_cod_data_source_block shelx
_cod_depositor_comments
;Adding full bibliography for 4513865--4513867.cif.

 Adding full bibliography for 4513865--4513867.cif.
;
_cod_database_code 4513865
_shelx_estimated_absorpt_t_min 0.976
_shelx_estimated_absorpt_t_max 0.992

loop_
_space_group_symop_operation_xyz
'x, y, z'
'-x+1/2, -y, z+1/2'
'-x, y+1/2, -z+1/2'
'x+1/2, -y+1/2, -z'

loop_
_atom_site_label
_atom_site_type_symbol
_atom_site_fract_x
_atom_site_fract_y
_atom_site_fract_z
_atom_site_U_iso_or_equiv
_atom_site_adp_type
_atom_site_occupancy
_atom_site_site_symmetry_order
_atom_site_calc_flag
_atom_site_refinement_flags_posn
_atom_site_refinement_flags_adp
C1 C 0.4026(2) 0.5048(2) 0.33966(9) 0.0155(4) Uani 1 1 d . .
C2 C 0.4829(2) 0.6276(2) 0.36776(9) 0.0142(4) Uani 1 1 d . .
C3 C 0.6370(3) 0.6582(2) 0.34666(9) 0.0179(4) Uani 1 1 d . .
H3 H 0.693 0.7418 0.3642 0.022 Uiso 1 1 calc R U
C4 C 0.7099(3) 0.5692(2) 0.30059(10) 0.0210(5) Uani 1 1 d . .
H4 H 0.8152 0.5914 0.2871 0.025 Uiso 1 1 calc R U
C5 C 0.6289(3) 0.4474(2) 0.27414(10) 0.0212(5) Uani 1 1 d . .
H5 H 0.6793 0.3856 0.2428 0.025 Uiso 1 1 calc R U
C6 C 0.4749(3) 0.4159(2) 0.29336(9) 0.0191(4) Uani 1 1 d . .
H6 H 0.4189 0.3335 0.2748 0.023 Uiso 1 1 calc R U
O7 O 0.24353(16) 0.48444(15) 0.35305(6) 0.0153(3) Uani 1 1 d . .
C8 C 0.2021(3) 0.4099(2) 0.41317(9) 0.0155(4) Uani 1 1 d . .
C9 C 0.2835(2) 0.4893(2) 0.46967(9) 0.0140(4) Uani 1 1 d . .
C10 C 0.3144(3) 0.6532(2) 0.46325(9) 0.0140(4) Uani 1 1 d . .
H10 H 0.2664 0.7179 0.4941 0.017 Uiso 1 1 calc R U
C11 C 0.4035(2) 0.7184(2) 0.41808(9) 0.0140(4) Uani 1 1 d . .
C12 C 0.4319(3) 0.8866(2) 0.41800(10) 0.0188(4) Uani 1 1 d . .
H12A H 0.3661 0.9342 0.4512 0.028 Uiso 1 1 calc R U
H12B H 0.4038 0.9282 0.3759 0.028 Uiso 1 1 calc R U
H12C H 0.5443 0.9069 0.4269 0.028 Uiso 1 1 calc R U
C13 C 0.2443(3) 0.2425(2) 0.40696(10) 0.0225(5) Uani 1 1 d . .
H13A H 0.1967 0.2016 0.3677 0.034 Uiso 1 1 calc R U
H13B H 0.2032 0.1874 0.4442 0.034 Uiso 1 1 calc R U
H13C H 0.3601 0.2312 0.405 0.034 Uiso 1 1 calc R U
C14 C 0.0234(3) 0.4331(2) 0.41787(10) 0.0196(4) Uani 1 1 d . .
H14A H 0 0.5415 0.4196 0.029 Uiso 1 1 calc R U
H14B H -0.0166 0.3842 0.4569 0.029 Uiso 1 1 calc R U
H14C H -0.0283 0.3886 0.3802 0.029 Uiso 1 1 calc R U
C15 C 0.3042(2) 0.4153(2) 0.52527(9) 0.0154(4) Uani 1 1 d . .
H15 H 0.2766 0.3112 0.525 0.019 Uiso 1 1 calc R U
C16 C 0.3644(2) 0.4749(2) 0.58671(9) 0.0154(4) Uani 1 1 d . .
C17 C 0.4747(2) 0.5931(2) 0.59196(9) 0.0165(4) Uani 1 1 d . .
H17 H 0.517 0.6375 0.5541 0.02 Uiso 1 1 calc R U
C18 C 0.5228(3) 0.6461(2) 0.65144(10) 0.0197(4) Uani 1 1 d . .
H18 H 0.5968 0.727 0.6541 0.024 Uiso 1 1 calc R U
C19 C 0.4631(3) 0.5811(2) 0.70719(10) 0.0216(5) Uani 1 1 d . .
H19 H 0.4941 0.6188 0.748 0.026 Uiso 1 1 calc R U
C20 C 0.3581(3) 0.4612(2) 0.70292(10) 0.0212(5) Uani 1 1 d . .
H20 H 0.3191 0.4149 0.7409 0.025 Uiso 1 1 calc R U
C21 C 0.3096(3) 0.4081(2) 0.64352(9) 0.0181(4) Uani 1 1 d . .
H21 H 0.2381 0.3252 0.6413 0.022 Uiso 1 1 calc R U

loop_
_atom_site_aniso_label
_atom_site_aniso_U_11
_atom_site_aniso_U_22
_atom_site_aniso_U_33
_atom_site_aniso_U_23
_atom_site_aniso_U_13
_atom_site_aniso_U_12
C1 0.0151(11) 0.0169(9) 0.0144(9) 0.0021(7) -0.0022(8) 0.0014(8)
C2 0.0167(11) 0.0137(9) 0.0122(9) 0.0035(7) -0.0014(8) 0.0027(8)
C3 0.0191(11) 0.0173(9) 0.0174(9) 0.0024(8) -0.0013(9) -0.0013(8)
C4 0.0158(11) 0.0257(10) 0.0215(10) 0.0032(9) 0.0018(9) 0.0011(10)
C5 0.0230(12) 0.0242(10) 0.0163(10) -0.0010(8) 0.0025(9) 0.0035(9)
C6 0.0220(12) 0.0196(9) 0.0157(9) -0.0022(8) -0.0017(9) 0.0000(9)
O7 0.0138(7) 0.0188(7) 0.0134(6) 0.0003(6) -0.0014(6) -0.0016(6)
C8 0.0184(11) 0.0132(8) 0.0149(9) 0.0012(8) 0.0015(8) -0.0020(8)
C9 0.0122(10) 0.0143(9) 0.0153(9) -0.0017(7) 0.0010(8) 0.0014(8)
C10 0.0149(11) 0.0136(9) 0.0135(9) -0.0021(7) -0.0026(8) 0.0025(8)
C11 0.0142(11) 0.0132(8) 0.0145(9) -0.0006(7) -0.0048(8) 0.0006(8)
C12 0.0220(12) 0.0146(9) 0.0198(10) -0.0005(8) -0.0018(9) -0.0003(8)
C13 0.0284(14) 0.0154(9) 0.0235(11) -0.0031(8) -0.0018(10) -0.0018(9)
C14 0.0175(11) 0.0204(9) 0.0208(10) -0.0001(8) -0.0003(9) -0.0044(8)
C15 0.0139(10) 0.0134(9) 0.0190(10) 0.0001(7) 0.0022(8) 0.0017(8)
C16 0.0143(10) 0.0163(9) 0.0155(9) 0.0011(8) 0.0000(9) 0.0057(8)
C17 0.0130(11) 0.0201(9) 0.0164(9) 0.0030(8) 0.0000(8) 0.0031(8)
C18 0.0160(11) 0.0221(10) 0.0212(10) 0.0000(8) -0.0028(9) 0.0035(9)
C19 0.0217(12) 0.0270(11) 0.0162(9) -0.0005(9) -0.0035(9) 0.0100(10)
C20 0.0232(12) 0.0246(10) 0.0159(9) 0.0047(8) 0.0040(9) 0.0083(10)
C21 0.0170(11) 0.0182(9) 0.0192(10) 0.0036(8) 0.0016(9) 0.0030(8)

loop_
_atom_type_symbol
_atom_type_description
_atom_type_scat_dispersion_real
_atom_type_scat_dispersion_imag
_atom_type_scat_source
C C 0.0033 0.0016 'International Tables Vol C Tables 4.2.6.8 and 6.1.1.4'
H H 0 0 'International Tables Vol C Tables 4.2.6.8 and 6.1.1.4'
O O 0.0106 0.006 'International Tables Vol C Tables 4.2.6.8 and 6.1.1.4'

loop_
_geom_angle_atom_site_label_1
_geom_angle_atom_site_label_2
_geom_angle_atom_site_label_3
_geom_angle
O7 C1 C6 119.49(18)
O7 C1 C2 118.87(17)
C6 C1 C2 121.19(19)
C3 C2 C1 117.71(18)
C3 C2 C11 122.45(18)
C1 C2 C11 119.84(18)
C4 C3 C2 121.3(2)
C4 C3 H3 119.4
C2 C3 H3 119.4
C3 C4 C5 120.0(2)
C3 C4 H4 120
C5 C4 H4 120
C6 C5 C4 120.0(2)
C6 C5 H5 120
C4 C5 H5 120
C5 C6 C1 119.84(19)
C5 C6 H6 120.1
C1 C6 H6 120.1
C1 O7 C8 117.70(14)
O7 C8 C14 103.32(16)
O7 C8 C13 108.06(16)
C14 C8 C13 111.47(17)
O7 C8 C9 110.23(15)
C14 C8 C9 109.27(17)
C13 C8 C9 113.95(17)
C15 C9 C10 122.26(17)
C15 C9 C8 119.79(17)
C10 C9 C8 117.31(16)
C11 C10 C9 125.88(18)
C11 C10 H10 117.1
C9 C10 H10 117.1
C10 C11 C2 121.22(16)
C10 C11 C12 121.10(18)
C2 C11 C12 117.64(17)
C11 C12 H12A 109.5
C11 C12 H12B 109.5
H12A C12 H12B 109.5
C11 C12 H12C 109.5
H12A C12 H12C 109.5
H12B C12 H12C 109.5
C8 C13 H13A 109.5
C8 C13 H13B 109.5
H13A C13 H13B 109.5
C8 C13 H13C 109.5
H13A C13 H13C 109.5
H13B C13 H13C 109.5
C8 C14 H14A 109.5
C8 C14 H14B 109.5
H14A C14 H14B 109.5
C8 C14 H14C 109.5
H14A C14 H14C 109.5
H14B C14 H14C 109.5
C9 C15 C16 128.27(18)
C9 C15 H15 115.9
C16 C15 H15 115.9
C21 C16 C17 117.78(18)
C21 C16 C15 118.04(18)
C17 C16 C15 124.18(18)
C18 C17 C16 121.06(19)
C18 C17 H17 119.5
C16 C17 H17 119.5
C17 C18 C19 120.1(2)
C17 C18 H18 120
C19 C18 H18 120
C20 C19 C18 119.6(2)
C20 C19 H19 120.2
C18 C19 H19 120.2
C19 C20 C21 120.38(19)
C19 C20 H20 119.8
C21 C20 H20 119.8
C20 C21 C16 121.0(2)
C20 C21 H21 119.5
C16 C21 H21 119.5

loop_
_geom_bond_atom_site_label_1
_geom_bond_atom_site_label_2
_geom_bond_distance
C1 O7 1.379(2)
C1 C6 1.385(3)
C1 C2 1.407(3)
C2 C3 1.395(3)
C2 C11 1.480(3)
C3 C4 1.385(3)
C3 H3 0.95
C4 C5 1.389(3)
C4 H4 0.95
C5 C6 1.384(3)
C5 H5 0.95
C6 H6 0.95
O7 C8 1.458(2)
C8 C14 1.520(3)
C8 C13 1.529(3)
C8 C9 1.532(3)
C9 C15 1.342(3)
C9 C10 1.479(3)
C10 C11 1.334(3)
C10 H10 0.95
C11 C12 1.508(2)
C12 H12A 0.98
C12 H12B 0.98
C12 H12C 0.98
C13 H13A 0.98
C13 H13B 0.98
C13 H13C 0.98
C14 H14A 0.98
C14 H14B 0.98
C14 H14C 0.98
C15 C16 1.474(3)
C15 H15 0.95
C16 C21 1.400(3)
C16 C17 1.402(3)
C17 C18 1.385(3)
C17 H17 0.95
C18 C19 1.390(3)
C18 H18 0.95
C19 C20 1.383(3)
C19 H19 0.95
C20 C21 1.385(3)
C20 H20 0.95
C21 H21 0.95

loop_
_geom_torsion_atom_site_label_1
_geom_torsion_atom_site_label_2
_geom_torsion_atom_site_label_3
_geom_torsion_atom_site_label_4
_geom_torsion
O7 C1 C2 C3 -171.24(16)
C6 C1 C2 C3 1.0(3)
O7 C1 C2 C11 9.0(3)
C6 C1 C2 C11 -178.72(17)
C1 C2 C3 C4 -1.3(3)
C11 C2 C3 C4 178.43(18)
C2 C3 C4 C5 0.5(3)
C3 C4 C5 C6 0.6(3)
C4 C5 C6 C1 -0.9(3)
O7 C1 C6 C5 172.28(18)
C2 C1 C6 C5 0.1(3)
C6 C1 O7 C8 106.4(2)
C2 C1 O7 C8 -81.3(2)
C1 O7 C8 C14 169.77(15)
C1 O7 C8 C13 -72.0(2)
C1 O7 C8 C9 53.1(2)
O7 C8 C9 C15 -158.86(18)
C14 C8 C9 C15 88.2(2)
C13 C8 C9 C15 -37.2(3)
O7 C8 C9 C10 30.0(2)
C14 C8 C9 C10 -82.8(2)
C13 C8 C9 C10 151.73(19)
C15 C9 C10 C11 129.3(2)
C8 C9 C10 C11 -59.9(3)
C9 C10 C11 C2 0.2(3)
C9 C10 C11 C12 -177.5(2)
C3 C2 C11 C10 -139.7(2)
C1 C2 C11 C10 40.0(3)
C3 C2 C11 C12 38.1(3)
C1 C2 C11 C12 -142.22(18)
C10 C9 C15 C16 -2.7(3)
C8 C9 C15 C16 -173.38(19)
C9 C15 C16 C21 150.2(2)
C9 C15 C16 C17 -30.6(3)
C21 C16 C17 C18 -2.6(3)
C15 C16 C17 C18 178.25(19)
C16 C17 C18 C19 0.7(3)
C17 C18 C19 C20 1.4(3)
C18 C19 C20 C21 -1.5(3)
C19 C20 C21 C16 -0.5(3)
C17 C16 C21 C20 2.5(3)
C15 C16 C21 C20 -178.30(19)
